data_2225971
loop_
_publ_author_name
'Dutkiewicz, Grzegorz'
'Veena, K.'
'Narayana, B.'
'Yathirajan, H. S.'
'Kubicki, Maciej'

_publ_section_title
;
 (2<i>E</i>)-1-(4-Bromophenyl)-3-(4-fluorophenyl)prop-2-en-1-one
;
_journal_coeditor_code RZ2439
_journal_issue 5
_journal_name_full 'Acta Crystallographica Section E'
_journal_page_first o1243
_journal_page_last o1244
_journal_paper_doi 10.1107/S1600536810015485
_journal_volume 66
_journal_year 2010
_chemical_formula_iupac 'C15 H10 Br F O'
_chemical_formula_moiety 'C15 H10 Br F O'
_chemical_formula_sum 'C15 H10 Br F O'
_chemical_formula_weight 305.14
_chemical_name_systematic
;
(2<i>E</i>)-1-(4-Bromophenyl)-3-(4-fluorophenyl)prop-2-en-1-one
;
_space_group_IT_number 14
_symmetry_cell_setting monoclinic
_symmetry_space_group_name_Hall '-P 2yn'
_symmetry_space_group_name_H-M 'P 1 21/n 1'
_atom_sites_solution_hydrogens geom
_atom_sites_solution_primary direct
_atom_sites_solution_secondary difmap
_audit_creation_method SHELXL-97
_cell_angle_alpha 90.00
_cell_angle_beta 96.344(6)
_cell_angle_gamma 90.00
_cell_formula_units_Z 4
_cell_length_a 4.0060(5)
_cell_length_b 23.1253(12)
_cell_length_c 13.4933(9)
_cell_measurement_reflns_used 4020
_cell_measurement_temperature 295.0(10)
_cell_measurement_theta_max 75.0505
_cell_measurement_theta_min 3.2908
_cell_volume 1242.36(19)
_computing_cell_refinement 'CrysAlis Pro (Oxford Diffraction, 2009)'
_computing_data_collection 'CrysAlis Pro (Oxford Diffraction, 2009)'
_computing_data_reduction 'CrysAlis Pro (Oxford Diffraction, 2009)'
_computing_molecular_graphics 'XP (Siemens, 1989)'
_computing_publication_material 'SHELXL97 (Sheldrick, 2008)'
_computing_structure_refinement 'SHELXL97 (Sheldrick, 2008)'
_computing_structure_solution 'SIR92 (Altomare <i>et al.</i>,  1993)'
_diffrn_ambient_temperature 295.0(10)
_diffrn_detector_area_resol_mean 5.2679
_diffrn_measured_fraction_theta_full 0.983
_diffrn_measured_fraction_theta_max 0.955
_diffrn_measurement_device_type 'Oxford Diffraction SuperNova (single source at offset) Atlas'
_diffrn_measurement_method \w-scan
_diffrn_radiation_monochromator mirror
_diffrn_radiation_source 'Nova (Cu) X-ray Source'
_diffrn_radiation_type CuK\a
_diffrn_radiation_wavelength 1.54178
_diffrn_reflns_av_R_equivalents 0.0179
_diffrn_reflns_av_sigmaI/netI 0.0157
_diffrn_reflns_limit_h_max 5
_diffrn_reflns_limit_h_min -3
_diffrn_reflns_limit_k_max 27
_diffrn_reflns_limit_k_min -28
_diffrn_reflns_limit_l_max 14
_diffrn_reflns_limit_l_min -16
_diffrn_reflns_number 4548
_diffrn_reflns_theta_full 70.00
_diffrn_reflns_theta_max 75.21
_diffrn_reflns_theta_min 3.81
_exptl_absorpt_coefficient_mu 4.494
_exptl_absorpt_correction_T_max 1.00000
_exptl_absorpt_correction_T_min 0.38570
_exptl_absorpt_correction_type multi-scan
_exptl_absorpt_process_details
;
(CrysAlis Pro; Oxford Diffraction, 2009)
;
_exptl_crystal_colour colourless
_exptl_crystal_density_diffrn 1.631
_exptl_crystal_density_method 'not measured'
_exptl_crystal_description prism
_exptl_crystal_F_000 608
_exptl_crystal_size_max 0.4
_exptl_crystal_size_mid 0.2
_exptl_crystal_size_min 0.1
_refine_diff_density_max 0.726
_refine_diff_density_min -0.499
_refine_ls_extinction_method none
_refine_ls_goodness_of_fit_ref 1.121
_refine_ls_hydrogen_treatment refall
_refine_ls_matrix_type full
_refine_ls_number_parameters 203
_refine_ls_number_reflns 2435
_refine_ls_number_restraints 0
_refine_ls_restrained_S_all 1.121
_refine_ls_R_factor_all 0.0453
_refine_ls_R_factor_gt 0.0434
_refine_ls_shift/su_max 0.000
_refine_ls_shift/su_mean 0.000
_refine_ls_structure_factor_coef Fsqd
_refine_ls_weighting_details 'calc w=1/[\s^2^(Fo^2^)+(0.0695P)^2^+0.5227P] where P=(Fo^2^+2Fc^2^)/3'
_refine_ls_weighting_scheme calc
_refine_ls_wR_factor_gt 0.1147
_refine_ls_wR_factor_ref 0.1164
_reflns_number_gt 2299
_reflns_number_total 2435
_reflns_threshold_expression I>2\s(I)
_cod_data_source_file rz2439.cif
_cod_data_source_block I
_cod_original_sg_symbol_H-M 'P 21/n'
_cod_database_code 2225971
_cod_database_fobs_code 2225971

loop_
_symmetry_equiv_pos_as_xyz
'x, y, z'
'-x+1/2, y+1/2, -z+1/2'
'-x, -y, -z'
'x-1/2, -y-1/2, z-1/2'

loop_
_atom_site_type_symbol
_atom_site_label
_atom_site_fract_x
_atom_site_fract_y
_atom_site_fract_z
_atom_site_U_iso_or_equiv
_atom_site_adp_type
_atom_site_calc_flag
_atom_site_refinement_flags
_atom_site_occupancy
_atom_site_disorder_assembly
_atom_site_disorder_group
Br Br1 0.64900(8) 0.251119(13) 0.06664(2) 0.06378(18) Uani d . 1 . .
F F1 0.8178(6) 0.08073(9) 0.99300(12) 0.0843(6) Uani d . 1 . .
C C1 0.7067(7) 0.07919(13) 0.89344(19) 0.0548(6) Uani d . 1 . .
C C2 0.5320(8) 0.03177(13) 0.85733(18) 0.0544(6) Uani d . 1 . .
H H2 0.507(9) -0.0022(15) 0.902(3) 0.073(10) Uiso d . 1 . .
C C3 0.4195(7) 0.03031(11) 0.75622(18) 0.0482(6) Uani d . 1 . .
H H3 0.297(9) -0.0027(13) 0.722(3) 0.073(10) Uiso d . 1 . .
C C4 0.4894(6) 0.07548(10) 0.69363(16) 0.0400(5) Uani d . 1 . .
C C5 0.6687(7) 0.12313(12) 0.73467(19) 0.0489(6) Uani d . 1 . .
H H5 0.725(10) 0.1543(15) 0.699(3) 0.078(10) Uiso d . 1 . .
C C6 0.7766(8) 0.12519(14) 0.8363(2) 0.0572(7) Uani d . 1 . .
H H6 0.914(9) 0.1585(15) 0.870(3) 0.078(11) Uiso d . 1 . .
C C7 0.3685(6) 0.07087(10) 0.58732(16) 0.0417(5) Uani d . 1 . .
H H7 0.190(7) 0.0422(13) 0.571(2) 0.051(8) Uiso d . 1 . .
C C8 0.4515(6) 0.10426(10) 0.51437(17) 0.0423(5) Uani d . 1 . .
H H8 0.627(7) 0.1331(13) 0.525(2) 0.053(8) Uiso d . 1 . .
O O9 0.1120(5) 0.05436(8) 0.38882(13) 0.0589(5) Uani d . 1 . .
C C9 0.3051(6) 0.09403(10) 0.41020(17) 0.0401(5) Uani d . 1 . .
C C10 0.3943(5) 0.13412(10) 0.32965(16) 0.0368(5) Uani d . 1 . .
C C11 0.2928(6) 0.11865(11) 0.23070(17) 0.0426(5) Uani d . 1 . .
H H11 0.184(8) 0.0847(13) 0.217(2) 0.060(8) Uiso d . 1 . .
C C12 0.3662(6) 0.15324(11) 0.15256(17) 0.0462(5) Uani d . 1 . .
H H12 0.294(7) 0.1403(12) 0.083(2) 0.054(8) Uiso d . 1 . .
C C13 0.5401(6) 0.20384(11) 0.17354(17) 0.0427(5) Uani d . 1 . .
C C14 0.6406(6) 0.22126(11) 0.27017(19) 0.0461(5) Uani d . 1 . .
H H14 0.716(12) 0.2556(13) 0.277(3) 0.075(13) Uiso d . 1 . .
C C15 0.5676(6) 0.18557(10) 0.34762(17) 0.0436(5) Uani d . 1 . .
H H15 0.646(8) 0.1983(13) 0.419(2) 0.059(8) Uiso d . 1 . .

loop_
_atom_site_aniso_label
_atom_site_aniso_U_11
_atom_site_aniso_U_22
_atom_site_aniso_U_33
_atom_site_aniso_U_12
_atom_site_aniso_U_13
_atom_site_aniso_U_23
Br1 0.0534(3) 0.0764(3) 0.0619(3) 0.00176(12) 0.00788(16) 0.03331(14)
F1 0.1142(16) 0.1010(15) 0.0343(8) -0.0239(12) -0.0074(9) -0.0034(8)
C1 0.0614(16) 0.0684(16) 0.0341(12) -0.0027(13) 0.0027(10) -0.0040(11)
C2 0.0702(17) 0.0569(15) 0.0362(12) -0.0062(13) 0.0067(11) 0.0058(11)
C3 0.0589(14) 0.0470(13) 0.0386(11) -0.0078(11) 0.0049(10) 0.0009(10)
C4 0.0422(12) 0.0436(11) 0.0344(10) 0.0012(9) 0.0052(8) 0.0013(9)
C5 0.0573(15) 0.0465(13) 0.0429(12) -0.0077(11) 0.0059(10) 0.0020(10)
C6 0.0648(17) 0.0624(16) 0.0437(13) -0.0148(13) 0.0031(12) -0.0074(12)
C7 0.0449(12) 0.0435(11) 0.0365(11) -0.0004(9) 0.0036(9) -0.0011(9)
C8 0.0441(12) 0.0455(12) 0.0368(11) -0.0024(10) 0.0021(9) -0.0005(9)
O9 0.0744(13) 0.0577(11) 0.0428(9) -0.0259(10) -0.0017(8) 0.0021(8)
C9 0.0440(12) 0.0411(11) 0.0351(10) -0.0001(9) 0.0038(8) -0.0003(9)
C10 0.0357(11) 0.0393(11) 0.0349(10) 0.0039(8) 0.0019(8) -0.0005(8)
C11 0.0483(13) 0.0418(12) 0.0366(11) -0.0031(9) 0.0000(9) -0.0012(9)
C12 0.0499(13) 0.0536(13) 0.0337(11) 0.0025(10) -0.0014(9) 0.0032(9)
C13 0.0360(11) 0.0487(12) 0.0432(11) 0.0063(9) 0.0037(8) 0.0111(9)
C14 0.0435(12) 0.0430(13) 0.0513(13) -0.0063(10) 0.0027(10) 0.0005(10)
C15 0.0474(12) 0.0454(12) 0.0372(11) -0.0032(10) 0.0008(9) -0.0032(9)

loop_
_atom_type_symbol
_atom_type_description
_atom_type_scat_dispersion_real
_atom_type_scat_dispersion_imag
_atom_type_scat_source
C C 0.0181 0.0091 'International Tables Vol C Tables 4.2.6.8 and 6.1.1.4'
H H 0.0000 0.0000 'International Tables Vol C Tables 4.2.6.8 and 6.1.1.4'
O O 0.0492 0.0322 'International Tables Vol C Tables 4.2.6.8 and 6.1.1.4'
F F 0.0727 0.0534 'International Tables Vol C Tables 4.2.6.8 and 6.1.1.4'
Br Br -0.6763 1.2805 'International Tables Vol C Tables 4.2.6.8 and 6.1.1.4'

loop_
_geom_angle_atom_site_label_1
_geom_angle_atom_site_label_2
_geom_angle_atom_site_label_3
_geom_angle_site_symmetry_1
_geom_angle_site_symmetry_3
_geom_angle
_geom_angle_publ_flag
C6 C1 C2 . . 123.8(2) ?
C6 C1 F1 . . 118.1(3) ?
C2 C1 F1 . . 118.1(3) ?
C1 C2 C3 . . 118.0(2) ?
C1 C2 H2 . . 119.8(19) ?
C3 C2 H2 . . 122.0(19) ?
C2 C3 C4 . . 120.9(2) ?
C2 C3 H3 . . 124(2) ?
C4 C3 H3 . . 115(2) ?
C3 C4 C5 . . 118.8(2) ?
C3 C4 C7 . . 118.2(2) ?
C5 C4 C7 . . 123.0(2) ?
C6 C5 C4 . . 120.5(2) ?
C6 C5 H5 . . 115(2) ?
C4 C5 H5 . . 124(2) ?
C1 C6 C5 . . 118.1(3) ?
C1 C6 H6 . . 118(2) ?
C5 C6 H6 . . 124(2) ?
C8 C7 C4 . . 127.1(2) ?
C8 C7 H7 . . 118.0(16) ?
C4 C7 H7 . . 114.6(16) ?
C7 C8 C9 . . 120.5(2) ?
C7 C8 H8 . . 122.0(18) ?
C9 C8 H8 . . 117.1(18) ?
O9 C9 C8 . . 121.4(2) ?
O9 C9 C10 . . 119.4(2) ?
C8 C9 C10 . . 119.2(2) ?
C15 C10 C11 . . 118.3(2) ?
C15 C10 C9 . . 123.94(19) ?
C11 C10 C9 . . 117.8(2) ?
C12 C11 C10 . . 121.1(2) ?
C12 C11 H11 . . 119(2) ?
C10 C11 H11 . . 120(2) ?
C13 C12 C11 . . 118.8(2) ?
C13 C12 H12 . . 122.5(17) ?
C11 C12 H12 . . 118.7(17) ?
C12 C13 C14 . . 122.0(2) ?
C12 C13 Br1 . . 119.16(18) ?
C14 C13 Br1 . . 118.80(19) ?
C13 C14 C15 . . 118.3(2) ?
C13 C14 H14 . . 116(3) ?
C15 C14 H14 . . 125(3) ?
C10 C15 C14 . . 121.5(2) ?
C10 C15 H15 . . 120.5(17) ?
C14 C15 H15 . . 118.0(17) ?

loop_
_geom_bond_atom_site_label_1
_geom_bond_atom_site_label_2
_geom_bond_site_symmetry_2
_geom_bond_distance
_geom_bond_publ_flag
Br1 C13 . 1.899(2) ?
F1 C1 . 1.368(3) ?
C1 C6 . 1.361(4) ?
C1 C2 . 1.362(4) ?
C2 C3 . 1.389(3) ?
C2 H2 . 1.00(3) ?
C3 C4 . 1.391(3) ?
C3 H3 . 0.99(3) ?
C4 C5 . 1.396(3) ?
C4 C7 . 1.466(3) ?
C5 C6 . 1.392(4) ?
C5 H5 . 0.91(4) ?
C6 H6 . 1.02(4) ?
C7 C8 . 1.322(3) ?
C7 H7 . 0.98(3) ?
C8 C9 . 1.481(3) ?
C8 H8 . 0.97(3) ?
O9 C9 . 1.214(3) ?
C9 C10 . 1.501(3) ?
C10 C15 . 1.385(3) ?
C10 C11 . 1.399(3) ?
C11 C12 . 1.381(3) ?
C11 H11 . 0.91(3) ?
C12 C13 . 1.375(4) ?
C12 H12 . 1.00(3) ?
C13 C14 . 1.381(3) ?
C14 C15 . 1.388(3) ?
C14 H14 . 0.85(3) ?
C15 H15 . 1.02(3) ?

loop_
_geom_hbond_atom_site_label_D
_geom_hbond_atom_site_label_H
_geom_hbond_atom_site_label_A
_geom_hbond_site_symmetry_A
_geom_hbond_distance_DH
_geom_hbond_distance_HA
_geom_hbond_distance_DA
_geom_hbond_angle_DHA
C7 H7 O9 3_556 0.98(3) 2.62(3) 3.512(3) 151(2)
C3 H3 O9 3_556 0.99(3) 2.41(3) 3.358(3) 160(2)
C15 H15 Br1 4_666 1.02(3) 2.92(3) 3.845(2) 151(2)
C12 H12 F1 1_454 1.00(3) 2.55(3) 3.351(3) 137(2)

loop_
_geom_torsion_atom_site_label_1
_geom_torsion_atom_site_label_2
_geom_torsion_atom_site_label_3
_geom_torsion_atom_site_label_4
_geom_torsion_site_symmetry_1
_geom_torsion_site_symmetry_2
_geom_torsion_site_symmetry_3
_geom_torsion_site_symmetry_4
_geom_torsion
_geom_torsion_publ_flag
C6 C1 C2 C3 . . . . 0.1(5) ?
F1 C1 C2 C3 . . . . -180.0(3) ?
C1 C2 C3 C4 . . . . 1.2(4) ?
C2 C3 C4 C5 . . . . -1.5(4) ?
C2 C3 C4 C7 . . . . 179.0(2) ?
C3 C4 C5 C6 . . . . 0.3(4) ?
C7 C4 C5 C6 . . . . 179.9(3) ?
C2 C1 C6 C5 . . . . -1.3(5) ?
F1 C1 C6 C5 . . . . 178.9(3) ?
C4 C5 C6 C1 . . . . 1.0(5) ?
C3 C4 C7 C8 . . . . -168.8(3) ?
C5 C4 C7 C8 . . . . 11.6(4) ?
C4 C7 C8 C9 . . . . -179.7(2) ?
C7 C8 C9 O9 . . . . -1.5(4) ?
C7 C8 C9 C10 . . . . 177.7(2) ?
O9 C9 C10 C15 . . . . 169.3(2) ?
C8 C9 C10 C15 . . . . -9.8(3) ?
O9 C9 C10 C11 . . . . -10.0(3) ?
C8 C9 C10 C11 . . . . 170.8(2) ?
C15 C10 C11 C12 . . . . 0.7(4) ?
C9 C10 C11 C12 . . . . -179.8(2) ?
C10 C11 C12 C13 . . . . -0.4(4) ?
C11 C12 C13 C14 . . . . -0.6(4) ?
C11 C12 C13 Br1 . . . . 178.96(18) ?
C12 C13 C14 C15 . . . . 1.3(4) ?
Br1 C13 C14 C15 . . . . -178.27(18) ?
C11 C10 C15 C14 . . . . 0.0(4) ?
C9 C10 C15 C14 . . . . -179.4(2) ?
C13 C14 C15 C10 . . . . -1.0(4) ?

loop_
_cod_related_entry_id
_cod_related_entry_database
_cod_related_entry_code
1 ChemSpider 4525758
